data_7125781
loop_
_publ_author_name
'Hill, Anthony F.'
'Watson, Lachlan J.'

_publ_section_title
;
 A heterobimetallic cumulenic \m-carbido complex.
;
_journal_issue 15
_journal_name_full 'Chemical communications (Cambridge, England)'
_journal_page_first 2356
_journal_page_last 2359
_journal_paper_doi 10.1039/c9cc08172k
_journal_volume 56
_journal_year 2020
_chemical_formula_moiety 'C24 H27 B N7 O4 Re W, C H2 Cl2'
_chemical_formula_sum 'C25 H29 B Cl2 N7 O4 Re W'
_chemical_formula_weight 943.31
_chemical_properties_physical Air-sensitive,Moisture-sensitive,Heat-sensitive,Light-sensitive
_space_group_crystal_system monoclinic
_space_group_IT_number 14
_space_group_name_Hall '-P 2ybc'
_space_group_name_H-M_alt 'P 1 21/c 1'
_atom_sites_solution_hydrogens mixed
_atom_sites_solution_primary dual
_audit_creation_date 2019-10-08
_audit_creation_method
;
Olex2 1.2
(compiled 2018.05.29 svn.r3508 for OlexSys, GUI svn.r5506)
;
_audit_update_record
;
2019-10-13 deposited with the CCDC.	2020-01-13 downloaded from the CCDC.
;
_cell_angle_alpha 90
_cell_angle_beta 95.221(4)
_cell_angle_gamma 90
_cell_formula_units_Z 4
_cell_length_a 8.0943(4)
_cell_length_b 21.8669(10)
_cell_length_c 17.3220(7)
_cell_measurement_reflns_used 9717
_cell_measurement_temperature 150.00(10)
_cell_measurement_theta_max 29.2490
_cell_measurement_theta_min 3.8470
_cell_volume 3053.2(2)
_computing_cell_refinement 'CrysAlisPro 1.171.40.36a (Rigaku OD, 2018)'
_computing_data_collection 'CrysAlisPro 1.171.40.36a (Rigaku OD, 2018)'
_computing_data_reduction 'CrysAlisPro 1.171.40.36a (Rigaku OD, 2018)'
_computing_molecular_graphics 'Olex2 (Dolomanov et al., 2009)'
_computing_publication_material 'Olex2 (Dolomanov et al., 2009)'
_computing_structure_refinement 'ShelXL (Sheldrick, 2015)'
_computing_structure_solution 'ShelXT (Sheldrick, 2015)'
_diffrn_ambient_environment N~2~
_diffrn_ambient_temperature 150.00(10)
_diffrn_detector 'CCD plate'
_diffrn_detector_area_resol_mean 5.1872
_diffrn_detector_type Atlas
_diffrn_measured_fraction_theta_full 0.998
_diffrn_measured_fraction_theta_max 0.998
_diffrn_measurement_details
;
List of Runs (angles in degrees, time in seconds):

  # Type    Start    End  Width  t~exp~   \w     \q     \k     \f   Frames
#--------------------------------------------------------------------------
  1  \w    -42.00  44.00   1.00  180.00    --   11.46 -77.00 150.00   86
  2  \w    -17.00  84.00   1.00  180.00    --   11.46  57.00 -60.00  101
  3  \w    -16.00  34.00   1.00  180.00    --   11.46  77.00  30.00   50
  4  \w     -7.00  79.00   1.00  180.00    --   11.46  37.00  90.00   86
  5  \w     -5.00  20.00   1.00  180.00    --   11.46 -99.00  60.00   25
  6  \w    -42.00 -14.00   1.00  180.00    --   11.46 -77.00-120.00   28
  7  \w     39.00  64.00   1.00  180.00    --   11.46-178.00 120.00   25
;
_diffrn_measurement_device 'four-circle diffractometer'
_diffrn_measurement_device_type 'New Xcalibur, Atlas'
_diffrn_measurement_method '\w scans'
_diffrn_orient_matrix_type 'CrysAlisPro convention (1999,Acta A55,543-557)'
_diffrn_orient_matrix_UB_11 0.0123139000
_diffrn_orient_matrix_UB_12 -0.0212671000
_diffrn_orient_matrix_UB_13 0.0309295000
_diffrn_orient_matrix_UB_21 0.0579735000
_diffrn_orient_matrix_UB_22 0.0201451000
_diffrn_orient_matrix_UB_23 0.0198316000
_diffrn_orient_matrix_UB_31 -0.0650146000
_diffrn_orient_matrix_UB_32 0.0139325000
_diffrn_orient_matrix_UB_33 0.0184800000
_diffrn_radiation_monochromator graphite
_diffrn_radiation_probe x-ray
_diffrn_radiation_type MoK\a
_diffrn_radiation_wavelength 0.71073
_diffrn_reflns_av_R_equivalents 0.0664
_diffrn_reflns_av_unetI/netI 0.0578
_diffrn_reflns_Laue_measured_fraction_full 0.998
_diffrn_reflns_Laue_measured_fraction_max 0.998
_diffrn_reflns_limit_h_max 10
_diffrn_reflns_limit_h_min -7
_diffrn_reflns_limit_k_max 27
_diffrn_reflns_limit_k_min -22
_diffrn_reflns_limit_l_max 21
_diffrn_reflns_limit_l_min -21
_diffrn_reflns_number 31774
_diffrn_reflns_point_group_measured_fraction_full 0.998
_diffrn_reflns_point_group_measured_fraction_max 0.998
_diffrn_reflns_theta_full 25.242
_diffrn_reflns_theta_max 26.368
_diffrn_reflns_theta_min 3.273
_diffrn_source 'fine-focus sealed X-ray tube'
_diffrn_source_type 'Enhance (Mo) X-ray Source'
_exptl_absorpt_coefficient_mu 7.944
_exptl_absorpt_correction_T_max 1.00000
_exptl_absorpt_correction_T_min 0.85282
_exptl_absorpt_correction_type multi-scan
_exptl_absorpt_process_details
;
CrysAlisPro 1.171.40.36a (Rigaku Oxford Diffraction, 2018)
Empirical absorption correction using spherical harmonics,
 implemented in SCALE3 ABSPACK scaling algorithm.
;
_exptl_crystal_colour 'clear pale yellow'
_exptl_crystal_density_diffrn 2.052
_exptl_crystal_description plate
_exptl_crystal_F_000 1792
_exptl_crystal_recrystallization_method 'Re-crystallisation from solvent: dichloromethane'
_exptl_crystal_size_max 0.203
_exptl_crystal_size_mid 0.086
_exptl_crystal_size_min 0.028
_refine_diff_density_max 1.450
_refine_diff_density_min -1.054
_refine_diff_density_rms 0.187
_refine_ls_extinction_method none
_refine_ls_goodness_of_fit_ref 1.047
_refine_ls_hydrogen_treatment mixed
_refine_ls_matrix_type full
_refine_ls_number_parameters 380
_refine_ls_number_reflns 6229
_refine_ls_number_restraints 0
_refine_ls_restrained_S_all 1.047
_refine_ls_R_factor_all 0.0531
_refine_ls_R_factor_gt 0.0360
_refine_ls_shift/su_max 0.002
_refine_ls_shift/su_mean 0.000
_refine_ls_structure_factor_coef Fsqd
_refine_ls_weighting_details 'w=1/[\s^2^(Fo^2^)+(0.0231P)^2^+0.1200P] where P=(Fo^2^+2Fc^2^)/3'
_refine_ls_weighting_scheme calc
_refine_ls_wR_factor_gt 0.0606
_refine_ls_wR_factor_ref 0.0651
_reflns_Friedel_coverage 0.000
_reflns_number_gt 5073
_reflns_number_total 6229
_reflns_threshold_expression 'I > 2\s(I)'
_cod_data_source_file c9cc08172k3.cif
_cod_data_source_block Compound_5C
_cod_depositor_comments 'Adding full bibliography for 7125781--7125782.cif.'
_cod_database_code 7125781
_shelxl_version_number 2014/6
_chemical_oxdiff_formula 'C25 H27 B Cl2 N7 O4 Re W'
_chemical_oxdiff_usercomment 'dcm/hex liquid diff -20'
_shelx_space_group_comment
;
The symmetry employed for this shelxl refinement is uniquely defined
by the following loop, which should always be used as a source of
symmetry information in preference to the above space-group names.
They are only intended as comments.
;
_reflns_odcompleteness_completeness 99.74
_reflns_odcompleteness_iscentric 1
_reflns_odcompleteness_theta 26.32
_olex2_refinement_description
;
1. Fixed Uiso
 At 1.2 times of:
  All C(H) groups, All C(H,H) groups
 At 1.5 times of:
  All C(H,H,H) groups
2.a Secondary CH2 refined with riding coordinates:
 C25(H25A,H25B)
2.b Aromatic/amide H refined with riding coordinates:
 C23(H23), C22(H22), C24(H24), C7(H7), C17(H17), C21(H21), C20(H20), C12(H12)
2.c Idealised Me refined as rotating group:
 C14(H14A,H14B,H14C), C10(H10A,H10B,H10C), C5(H5A,H5B,H5C), C19(H19A,H19B,
 H19C), C9(H9A,H9B,H9C), C15(H15A,H15B,H15C)
;
_ins_header
;
TITL LJW-223-3-a_scale in P2(1)/c 
REM P2(1)/c (#14 in standard setting)
CELL 0.71073   8.094264  21.866872  17.321973  90.0000  95.2214  90.0000
ZERR    4.00   0.000400   0.001042   0.000681   0.0000   0.0037   0.0000
LATT  1
SYMM -x, y+1/2,-z+1/2 
SFAC C H B N O Cl W Re
UNIT 100.00 108.00 4.00 28.00 16.00 8.00 4.00 4.00
TREF
HKLF 4
END
;
_olex2_submission_special_instructions 'No special instructions were received'
_oxdiff_exptl_absorpt_empirical_details
;
Empirical correction (ABSPACK) includes:
- Absorption correction using spherical harmonics
- Frame scaling
;
_oxdiff_exptl_absorpt_empirical_full_max 1.389
_oxdiff_exptl_absorpt_empirical_full_min 0.876

loop_
_space_group_symop_operation_xyz
'x, y, z'
'-x, y+1/2, -z+1/2'
'-x, -y, -z'
'x, -y-1/2, z-1/2'

loop_
_atom_site_label
_atom_site_type_symbol
_atom_site_fract_x
_atom_site_fract_y
_atom_site_fract_z
_atom_site_U_iso_or_equiv
_atom_site_adp_type
_atom_site_occupancy
_atom_site_site_symmetry_order
_atom_site_calc_flag
_atom_site_refinement_flags_posn
W1 W 0.53349(3) 0.61079(2) 0.27082(2) 0.01300(7) Uani 1 1 d .
Re1 Re 0.72103(3) 0.48381(2) 0.15277(2) 0.01625(7) Uani 1 1 d .
Cl2 Cl 0.1322(3) 0.31065(9) 0.04315(10) 0.0498(5) Uani 1 1 d .
Cl1 Cl 0.1295(3) 0.31343(11) 0.21120(11) 0.0583(6) Uani 1 1 d .
O2 O 0.7212(5) 0.68631(18) 0.1480(2) 0.0194(9) Uani 1 1 d .
C1 C 0.6330(7) 0.5416(3) 0.2193(3) 0.0158(13) Uani 1 1 d .
N6 N 0.7359(6) 0.6219(2) 0.3660(2) 0.0158(11) Uani 1 1 d .
O3 O 0.8559(6) 0.4046(2) 0.2896(2) 0.0376(12) Uani 1 1 d .
O1 O 0.2600(6) 0.6022(2) 0.1412(2) 0.0350(12) Uani 1 1 d .
N7 N 0.6978(6) 0.6360(2) 0.4403(2) 0.0177(11) Uani 1 1 d .
N1 N 0.3660(6) 0.6059(2) 0.1942(3) 0.0205(12) Uani 1 1 d .
N4 N 0.4125(6) 0.5612(2) 0.3612(2) 0.0172(11) Uani 1 1 d .
N2 N 0.4269(6) 0.6920(2) 0.3322(2) 0.0169(11) Uani 1 1 d .
C3 C 0.8024(8) 0.4347(3) 0.2390(3) 0.0231(14) Uani 1 1 d .
N5 N 0.4211(6) 0.5825(2) 0.4366(2) 0.0148(11) Uani 1 1 d .
O4 O 0.4007(6) 0.4094(2) 0.1359(3) 0.0432(13) Uani 1 1 d .
C2 C 0.6519(7) 0.6610(3) 0.1960(3) 0.0191(14) Uani 1 1 d .
N3 N 0.4337(6) 0.6951(2) 0.4117(2) 0.0170(11) Uani 1 1 d .
C4 C 0.5222(9) 0.4376(3) 0.1447(3) 0.0278(16) Uani 1 1 d .
C16 C 0.9018(7) 0.6251(3) 0.3666(3) 0.0189(13) Uani 1 1 d .
C23 C 0.7312(8) 0.4872(3) 0.0196(3) 0.0252(15) Uani 1 1 d .
H23 H 0.6422 0.4737 -0.0138 0.030 Uiso 1 1 calc R
C22 C 0.7519(8) 0.5467(3) 0.0479(3) 0.0266(16) Uani 1 1 d .
H22 H 0.6805 0.5795 0.0367 0.032 Uiso 1 1 calc R
C11 C 0.3114(7) 0.5121(3) 0.3576(3) 0.0185(13) Uani 1 1 d .
C24 C 0.8642(8) 0.4509(3) 0.0491(3) 0.0297(16) Uani 1 1 d .
H24 H 0.8804 0.4097 0.0388 0.036 Uiso 1 1 calc R
C6 C 0.3492(8) 0.7425(3) 0.3049(3) 0.0220(14) Uani 1 1 d .
C18 C 0.8393(8) 0.6470(3) 0.4851(3) 0.0188(14) Uani 1 1 d .
C7 C 0.3080(8) 0.7782(3) 0.3679(3) 0.0230(15) Uani 1 1 d .
H7 H 0.2542 0.8159 0.3656 0.028 Uiso 1 1 calc R
C17 C 0.9686(8) 0.6406(3) 0.4402(3) 0.0251(15) Uani 1 1 d .
H17 H 1.0805 0.6458 0.4563 0.030 Uiso 1 1 calc R
C8 C 0.3630(8) 0.7466(3) 0.4330(3) 0.0220(14) Uani 1 1 d .
C21 C 0.9004(9) 0.5478(3) 0.0962(3) 0.0312(17) Uani 1 1 d .
H21 H 0.9453 0.5817 0.1229 0.037 Uiso 1 1 calc R
C14 C 0.3077(8) 0.5567(3) 0.5624(3) 0.0295(16) Uani 1 1 d .
H14A H 0.4150 0.5605 0.5906 0.044 Uiso 1 1 calc GR
H14B H 0.2496 0.5228 0.5824 0.044 Uiso 1 1 calc GR
H14C H 0.2456 0.5936 0.5682 0.044 Uiso 1 1 calc GR
C20 C 0.9695(8) 0.4890(4) 0.0974(3) 0.0327(18) Uani 1 1 d .
H20 H 1.0678 0.4771 0.1253 0.039 Uiso 1 1 calc R
C13 C 0.3279(8) 0.5464(3) 0.4785(3) 0.0249(15) Uani 1 1 d .
C10 C 0.2739(8) 0.4767(3) 0.2858(3) 0.0288(16) Uani 1 1 d .
H10A H 0.2739 0.5035 0.2419 0.043 Uiso 1 1 calc GR
H10B H 0.1668 0.4580 0.2864 0.043 Uiso 1 1 calc GR
H10C H 0.3566 0.4456 0.2824 0.043 Uiso 1 1 calc GR
C5 C 0.3162(9) 0.7561(3) 0.2204(3) 0.0365(18) Uani 1 1 d .
H5A H 0.4196 0.7615 0.1981 0.055 Uiso 1 1 calc GR
H5B H 0.2518 0.7929 0.2136 0.055 Uiso 1 1 calc GR
H5C H 0.2561 0.7228 0.1951 0.055 Uiso 1 1 calc GR
C12 C 0.2563(8) 0.5021(3) 0.4308(3) 0.0234(15) Uani 1 1 d .
H12 H 0.1849 0.4713 0.4444 0.028 Uiso 1 1 calc R
B1 B 0.5164(9) 0.6411(3) 0.4600(4) 0.0204(16) Uani 1 1 d .
C19 C 0.8413(8) 0.6648(3) 0.5692(3) 0.0276(16) Uani 1 1 d .
H19A H 0.7858 0.7033 0.5732 0.041 Uiso 1 1 calc GR
H19B H 0.9540 0.6683 0.5913 0.041 Uiso 1 1 calc GR
H19C H 0.7854 0.6340 0.5966 0.041 Uiso 1 1 calc GR
C25 C 0.2220(9) 0.2829(3) 0.1327(4) 0.0345(17) Uani 1 1 d .
H25A H 0.2119 0.2387 0.1335 0.041 Uiso 1 1 calc R
H25B H 0.3393 0.2929 0.1380 0.041 Uiso 1 1 calc R
C9 C 0.3505(9) 0.7637(4) 0.5164(3) 0.0377(19) Uani 1 1 d .
H9A H 0.2950 0.7317 0.5417 0.057 Uiso 1 1 calc GR
H9B H 0.2887 0.8010 0.5187 0.057 Uiso 1 1 calc GR
H9C H 0.4599 0.7693 0.5418 0.057 Uiso 1 1 calc GR
C15 C 0.9939(7) 0.6157(3) 0.2932(3) 0.0236(14) Uani 1 1 d .
H15A H 0.9621 0.5771 0.2699 0.035 Uiso 1 1 calc GR
H15B H 1.1114 0.6160 0.3071 0.035 Uiso 1 1 calc GR
H15C H 0.9653 0.6480 0.2570 0.035 Uiso 1 1 calc GR
H1 H 0.505(6) 0.649(2) 0.520(3) 0.001(12) Uiso 1 1 d .

loop_
_atom_site_aniso_label
_atom_site_aniso_U_11
_atom_site_aniso_U_22
_atom_site_aniso_U_33
_atom_site_aniso_U_23
_atom_site_aniso_U_13
_atom_site_aniso_U_12
W1 0.01343(14) 0.01376(14) 0.01182(11) -0.00098(9) 0.00120(8) 0.00156(10)
Re1 0.01831(15) 0.01596(14) 0.01514(12) -0.00264(9) 0.00506(9) -0.00051(11)
Cl2 0.0705(16) 0.0343(12) 0.0431(10) 0.0059(8) -0.0028(9) -0.0003(10)
Cl1 0.0584(15) 0.0702(16) 0.0490(11) -0.0175(10) 0.0195(10) -0.0133(12)
O2 0.024(3) 0.014(2) 0.020(2) 0.0078(17) 0.0036(17) -0.0047(19)
C1 0.011(3) 0.018(3) 0.018(3) 0.005(2) -0.001(2) -0.005(3)
N6 0.019(3) 0.018(3) 0.011(2) -0.0006(19) 0.0027(19) 0.004(2)
O3 0.047(3) 0.037(3) 0.029(3) 0.005(2) 0.009(2) 0.016(3)
O1 0.028(3) 0.054(3) 0.021(2) -0.005(2) -0.0097(19) -0.005(2)
N7 0.024(3) 0.014(3) 0.015(2) -0.0010(19) 0.001(2) 0.001(2)
N1 0.022(3) 0.017(3) 0.023(3) -0.001(2) 0.010(2) -0.003(2)
N4 0.022(3) 0.014(3) 0.016(2) 0.0003(19) 0.0020(19) 0.007(2)
N2 0.024(3) 0.017(3) 0.010(2) -0.0015(19) 0.0005(19) 0.006(2)
C3 0.025(4) 0.021(4) 0.023(3) -0.003(3) 0.007(3) -0.002(3)
N5 0.015(3) 0.020(3) 0.010(2) 0.0042(19) 0.0010(18) 0.003(2)
O4 0.038(3) 0.044(3) 0.048(3) -0.012(2) 0.012(2) -0.023(3)
C2 0.016(4) 0.015(4) 0.025(3) -0.003(2) -0.005(2) 0.003(3)
N3 0.021(3) 0.017(3) 0.012(2) -0.0024(19) 0.0018(19) 0.003(2)
C4 0.042(5) 0.017(4) 0.025(3) -0.007(3) 0.009(3) -0.002(3)
C16 0.013(4) 0.014(4) 0.030(3) 0.001(2) 0.000(2) 0.002(3)
C23 0.021(4) 0.042(5) 0.013(3) -0.005(3) 0.003(2) -0.004(3)
C22 0.029(4) 0.033(4) 0.020(3) 0.004(3) 0.013(3) 0.004(3)
C11 0.020(4) 0.013(3) 0.024(3) 0.005(2) 0.006(2) 0.004(3)
C24 0.036(5) 0.027(4) 0.028(4) 0.006(3) 0.019(3) 0.007(3)
C6 0.026(4) 0.021(4) 0.019(3) -0.003(2) 0.003(2) 0.009(3)
C18 0.025(4) 0.015(3) 0.015(3) -0.002(2) -0.006(2) 0.001(3)
C7 0.030(4) 0.018(4) 0.021(3) 0.004(2) 0.001(3) 0.011(3)
C17 0.020(4) 0.024(4) 0.029(3) -0.004(3) -0.009(3) 0.004(3)
C8 0.022(4) 0.023(4) 0.021(3) -0.008(3) 0.000(2) 0.005(3)
C21 0.038(5) 0.033(4) 0.026(3) -0.009(3) 0.016(3) -0.012(4)
C14 0.027(4) 0.042(5) 0.022(3) 0.008(3) 0.012(3) 0.007(3)
C20 0.012(4) 0.067(6) 0.020(3) 0.001(3) 0.006(3) 0.002(4)
C13 0.025(4) 0.028(4) 0.023(3) 0.009(3) 0.006(3) 0.012(3)
C10 0.032(4) 0.021(4) 0.035(4) -0.008(3) 0.012(3) -0.014(3)
C5 0.059(5) 0.028(4) 0.023(3) 0.007(3) 0.003(3) 0.022(4)
C12 0.023(4) 0.017(4) 0.032(3) 0.011(3) 0.014(3) -0.001(3)
B1 0.023(4) 0.023(4) 0.016(3) 0.002(3) 0.001(3) -0.003(3)
C19 0.036(4) 0.026(4) 0.019(3) -0.001(3) -0.007(3) 0.002(3)
C25 0.038(5) 0.023(4) 0.041(4) -0.001(3) 0.002(3) 0.005(3)
C9 0.042(5) 0.052(5) 0.019(3) -0.008(3) 0.000(3) 0.017(4)
C15 0.010(3) 0.020(4) 0.038(4) -0.007(3) -0.009(3) 0.002(3)

loop_
_atom_type_symbol
_atom_type_description
_atom_type_scat_dispersion_real
_atom_type_scat_dispersion_imag
_atom_type_scat_source
C C 0.0033 0.0016 'International Tables Vol C Tables 4.2.6.8 and 6.1.1.4'
H H 0.0000 0.0000 'International Tables Vol C Tables 4.2.6.8 and 6.1.1.4'
B B 0.0013 0.0007 'International Tables Vol C Tables 4.2.6.8 and 6.1.1.4'
Cl Cl 0.1484 0.1585 'International Tables Vol C Tables 4.2.6.8 and 6.1.1.4'
N N 0.0061 0.0033 'International Tables Vol C Tables 4.2.6.8 and 6.1.1.4'
O O 0.0106 0.0060 'International Tables Vol C Tables 4.2.6.8 and 6.1.1.4'
Re Re -1.0185 7.2310 'International Tables Vol C Tables 4.2.6.8 and 6.1.1.4'
W W -0.8490 6.8722 'International Tables Vol C Tables 4.2.6.8 and 6.1.1.4'

loop_
_exptl_crystal_face_index_h
_exptl_crystal_face_index_k
_exptl_crystal_face_index_l
_exptl_crystal_face_perp_dist
0 -1 -1 0.0412
-2 1 1 0.1015
0 1 1 0.0201
2 -1 -1 0.0803
1 -30 3 0.0079
-1 30 -3 0.0197

loop_
_geom_angle_atom_site_label_1
_geom_angle_atom_site_label_2
_geom_angle_atom_site_label_3
_geom_angle
C1 W1 N6 96.6(2)
C1 W1 N4 99.82(19)
C1 W1 N2 178.1(2)
C1 W1 C2 83.6(2)
N6 W1 N2 81.62(16)
N1 W1 C1 86.1(2)
N1 W1 N6 177.0(2)
N1 W1 N4 98.04(19)
N1 W1 N2 95.63(19)
N1 W1 C2 85.9(2)
N4 W1 N6 82.65(17)
N4 W1 N2 80.83(16)
C2 W1 N6 93.2(2)
C2 W1 N4 174.9(2)
C2 W1 N2 95.6(2)
C1 Re1 C3 91.3(2)
C1 Re1 C4 92.1(2)
C1 Re1 C23 129.4(2)
C1 Re1 C22 98.9(2)
C1 Re1 C24 156.0(2)
C1 Re1 C21 98.1(2)
C1 Re1 C20 127.6(3)
C3 Re1 C23 139.1(2)
C3 Re1 C22 153.7(3)
C3 Re1 C24 105.6(2)
C3 Re1 C21 119.4(3)
C3 Re1 C20 95.8(2)
C4 Re1 C3 89.3(3)
C4 Re1 C23 92.9(2)
C4 Re1 C22 114.3(3)
C4 Re1 C24 104.8(2)
C4 Re1 C21 149.1(3)
C4 Re1 C20 139.6(3)
C23 Re1 C24 34.9(2)
C22 Re1 C23 35.1(2)
C22 Re1 C24 58.8(2)
C21 Re1 C23 58.4(2)
C21 Re1 C22 35.4(2)
C21 Re1 C24 58.9(2)
C21 Re1 C20 35.4(2)
C20 Re1 C23 58.2(2)
C20 Re1 C22 58.9(2)
C20 Re1 C24 35.3(2)
Re1 C1 W1 169.4(3)
N7 N6 W1 120.0(4)
C16 N6 W1 132.7(3)
C16 N6 N7 106.7(4)
N6 N7 B1 121.3(4)
C18 N7 N6 109.0(5)
C18 N7 B1 129.5(5)
O1 N1 W1 177.2(4)
N5 N4 W1 121.1(3)
C11 N4 W1 131.7(4)
C11 N4 N5 106.9(4)
N3 N2 W1 121.6(3)
C6 N2 W1 131.7(3)
C6 N2 N3 106.6(4)
O3 C3 Re1 177.7(5)
N4 N5 B1 120.9(4)
C13 N5 N4 109.2(5)
C13 N5 B1 129.8(5)
O2 C2 W1 174.3(5)
N2 N3 B1 118.3(4)
C8 N3 N2 110.0(4)
C8 N3 B1 131.7(5)
O4 C4 Re1 176.7(5)
N6 C16 C17 109.1(5)
N6 C16 C15 122.9(5)
C17 C16 C15 128.0(5)
Re1 C23 H23 120.9
C22 C23 Re1 72.2(3)
C22 C23 H23 125.1
C22 C23 C24 109.7(6)
C24 C23 Re1 73.4(3)
C24 C23 H23 125.1
Re1 C22 H22 120.8
C23 C22 Re1 72.7(3)
C23 C22 H22 126.4
C23 C22 C21 107.2(6)
C21 C22 Re1 71.8(4)
C21 C22 H22 126.4
N4 C11 C10 122.4(5)
N4 C11 C12 109.0(5)
C12 C11 C10 128.6(6)
Re1 C24 H24 122.2
C23 C24 Re1 71.7(3)
C23 C24 H24 126.7
C23 C24 C20 106.6(6)
C20 C24 Re1 71.2(3)
C20 C24 H24 126.7
N2 C6 C7 108.8(5)
N2 C6 C5 123.2(5)
C7 C6 C5 128.0(6)
N7 C18 C17 108.0(5)
N7 C18 C19 122.5(6)
C17 C18 C19 129.4(6)
C6 C7 H7 127.0
C8 C7 C6 106.1(6)
C8 C7 H7 127.0
C16 C17 H17 126.4
C18 C17 C16 107.1(5)
C18 C17 H17 126.4
N3 C8 C7 108.5(5)
N3 C8 C9 123.1(5)
C7 C8 C9 128.5(6)
Re1 C21 H21 120.5
C22 C21 Re1 72.7(4)
C22 C21 H21 125.9
C22 C21 C20 108.2(6)
C20 C21 Re1 72.7(4)
C20 C21 H21 125.9
H14A C14 H14B 109.5
H14A C14 H14C 109.5
H14B C14 H14C 109.5
C13 C14 H14A 109.5
C13 C14 H14B 109.5
C13 C14 H14C 109.5
Re1 C20 H20 120.5
C24 C20 Re1 73.5(4)
C24 C20 H20 125.9
C21 C20 Re1 71.9(4)
C21 C20 C24 108.3(6)
C21 C20 H20 125.9
N5 C13 C14 123.4(6)
N5 C13 C12 108.5(5)
C12 C13 C14 128.1(6)
C11 C10 H10A 109.5
C11 C10 H10B 109.5
C11 C10 H10C 109.5
H10A C10 H10B 109.5
H10A C10 H10C 109.5
H10B C10 H10C 109.5
C6 C5 H5A 109.5
C6 C5 H5B 109.5
C6 C5 H5C 109.5
H5A C5 H5B 109.5
H5A C5 H5C 109.5
H5B C5 H5C 109.5
C11 C12 H12 126.8
C13 C12 C11 106.5(5)
C13 C12 H12 126.8
N7 B1 N3 107.8(5)
N7 B1 H1 113(3)
N5 B1 N7 110.3(5)
N5 B1 N3 108.0(5)
N5 B1 H1 108(3)
N3 B1 H1 109(3)
C18 C19 H19A 109.5
C18 C19 H19B 109.5
C18 C19 H19C 109.5
H19A C19 H19B 109.5
H19A C19 H19C 109.5
H19B C19 H19C 109.5
Cl2 C25 H25A 109.1
Cl2 C25 H25B 109.1
Cl1 C25 Cl2 112.5(4)
Cl1 C25 H25A 109.1
Cl1 C25 H25B 109.1
H25A C25 H25B 107.8
C8 C9 H9A 109.5
C8 C9 H9B 109.5
C8 C9 H9C 109.5
H9A C9 H9B 109.5
H9A C9 H9C 109.5
H9B C9 H9C 109.5
C16 C15 H15A 109.5
C16 C15 H15B 109.5
C16 C15 H15C 109.5
H15A C15 H15B 109.5
H15A C15 H15C 109.5
H15B C15 H15C 109.5

loop_
_geom_bond_atom_site_label_1
_geom_bond_atom_site_label_2
_geom_bond_distance
W1 C1 1.966(6)
W1 N6 2.229(5)
W1 N1 1.812(5)
W1 N4 2.206(5)
W1 N2 2.278(4)
W1 C2 2.008(6)
Re1 C1 1.893(6)
Re1 C3 1.908(6)
Re1 C4 1.895(7)
Re1 C23 2.316(5)
Re1 C22 2.310(6)
Re1 C24 2.338(6)
Re1 C21 2.298(6)
Re1 C20 2.308(6)
Cl2 C25 1.760(7)
Cl1 C25 1.743(7)
O2 C2 1.182(7)
N6 N7 1.384(6)
N6 C16 1.344(7)
O3 C3 1.148(7)
O1 N1 1.200(6)
N7 C18 1.346(7)
N7 B1 1.542(8)
N4 N5 1.382(6)
N4 C11 1.347(7)
N2 N3 1.375(6)
N2 C6 1.338(7)
N5 C13 1.349(7)
N5 B1 1.530(9)
O4 C4 1.158(8)
N3 C8 1.329(7)
N3 B1 1.564(8)
C16 C17 1.382(8)
C16 C15 1.545(8)
C23 H23 0.9300
C23 C22 1.394(9)
C23 C24 1.396(9)
C22 H22 0.9300
C22 C21 1.401(9)
C11 C10 1.472(8)
C11 C12 1.400(8)
C24 H24 0.9300
C24 C20 1.411(9)
C6 C7 1.406(8)
C6 C5 1.494(8)
C18 C17 1.366(8)
C18 C19 1.506(7)
C7 H7 0.9300
C7 C8 1.363(8)
C17 H17 0.9300
C8 C9 1.504(8)
C21 H21 0.9300
C21 C20 1.402(10)
C14 H14A 0.9600
C14 H14B 0.9600
C14 H14C 0.9600
C14 C13 1.495(8)
C20 H20 0.9300
C13 C12 1.367(9)
C10 H10A 0.9600
C10 H10B 0.9600
C10 H10C 0.9600
C5 H5A 0.9600
C5 H5B 0.9600
C5 H5C 0.9600
C12 H12 0.9300
B1 H1 1.07(4)
C19 H19A 0.9600
C19 H19B 0.9600
C19 H19C 0.9600
C25 H25A 0.9700
C25 H25B 0.9700
C9 H9A 0.9600
C9 H9B 0.9600
C9 H9C 0.9600
C15 H15A 0.9600
C15 H15B 0.9600
C15 H15C 0.9600

loop_
_exptl_oxdiff_crystal_face_indexfrac_h
_exptl_oxdiff_crystal_face_indexfrac_k
_exptl_oxdiff_crystal_face_indexfrac_l
_exptl_oxdiff_crystal_face_x
_exptl_oxdiff_crystal_face_y
_exptl_oxdiff_crystal_face_z
-0.0002 -0.9982 -0.9992 -0.0097 -0.0399 -0.0324
-1.9994 0.9941 1.0004 -0.0148 -0.0760 0.1623
0.0002 0.9982 0.9992 0.0097 0.0399 0.0324
1.9994 -0.9941 -1.0004 0.0148 0.0760 -0.1623
1.2446 -30.2820 3.4504 0.7661 -0.4695 -0.4391
-1.2446 30.2820 -3.4504 -0.7661 0.4695 0.4391
